data_4080482
loop_
_publ_author_name
'Carroll, James B.'
'Braddock-Wilking, Janet'

_publ_section_title
;
 Synthesis of 2,5-Substituted Siloles and Optical Study of Interactions
 with Mercury(II), Copper(II), and Nickel(II) Cations
;
_journal_issue 6
_journal_name_full Organometallics
_journal_page_first 1905
_journal_paper_doi 10.1021/om400022f
_journal_volume 32
_journal_year 2013
_chemical_formula_moiety 'C34 H34 S4 Si, 3(C H2 Cl2)'
_chemical_formula_sum 'C37 H40 Cl6 S4 Si'
_chemical_formula_weight 853.72
_chemical_name_systematic
;
 ? 
;
_space_group_crystal_system orthorhombic
_space_group_IT_number 60
_space_group_name_Hall '-P 2n 2ab'
_space_group_name_H-M_alt 'P b c n'
_symmetry_space_group_name_Hall '-P 2n 2ab'
_symmetry_space_group_name_H-M 'P b c n'
_atom_sites_solution_hydrogens geom
_atom_sites_solution_primary direct
_atom_sites_solution_secondary difmap
_audit_creation_date 2012-11-24
_audit_creation_method
;
  Olex2 1.2
  (compiled Nov  5 2012 18:25:38, GUI svn.r4372)
;
_cell_angle_alpha 90.00
_cell_angle_beta 90.00
_cell_angle_gamma 90.00
_cell_formula_units_Z 4
_cell_length_a 27.5566(19)
_cell_length_b 14.5109(9)
_cell_length_c 9.9159(6)
_cell_measurement_reflns_used 2520
_cell_measurement_temperature 100(2)
_cell_measurement_theta_max 26.87
_cell_measurement_theta_min 2.60
_cell_volume 3965.1(4)
_computing_molecular_graphics
;
O. V. Dolomanov, L. J. Bourhis, R. J. Gildea, J. A. K. Howard and H. Puschmann,
OLEX2: a complete structure solution, refinement and analysis program.
J. Appl. Cryst. (2009). 42, 339-341.
;
_computing_publication_material
;
O. V. Dolomanov, L. J. Bourhis, R. J. Gildea, J. A. K. Howard and H. Puschmann,
OLEX2: a complete structure solution, refinement and analysis program.
J. Appl. Cryst. (2009). 42, 339-341.
;
_computing_structure_refinement
;
XL, G.M. Sheldrick, Acta Cryst.
(2008). A64, 112-122
;
_computing_structure_solution 'SHELXS-97 (Sheldrick, 2008)'
_diffrn_ambient_temperature 100.02
_diffrn_measured_fraction_theta_full 0.994
_diffrn_measured_fraction_theta_max 0.994
_diffrn_measurement_device_type 'Bruker APEX-II CCD'
_diffrn_measurement_method '\f and \w scans'
_diffrn_radiation_monochromator graphite
_diffrn_radiation_type MoK\a
_diffrn_radiation_wavelength 0.71073
_diffrn_reflns_av_R_equivalents 0.0549
_diffrn_reflns_av_unetI/netI 0.0586
_diffrn_reflns_limit_h_max 35
_diffrn_reflns_limit_h_min -19
_diffrn_reflns_limit_k_max 14
_diffrn_reflns_limit_k_min -18
_diffrn_reflns_limit_l_max 12
_diffrn_reflns_limit_l_min -12
_diffrn_reflns_number 13225
_diffrn_reflns_theta_full 26.93
_diffrn_reflns_theta_max 26.93
_diffrn_reflns_theta_min 2.60
_diffrn_source 'fine-focus sealed tube'
_diffrn_source_current 30.0
_diffrn_source_power 1.5
_diffrn_source_voltage 50.0
_diffrn_standards_number 0
_exptl_absorpt_coefficient_mu 0.702
_exptl_absorpt_correction_T_max 0.7455
_exptl_absorpt_correction_T_min 0.6663
_exptl_absorpt_correction_type multi-scan
_exptl_absorpt_process_details
;
SADABS-2008/1 (Bruker,2008) was used for absorption correction.
wR2(int) was 0.0638 before and 0.0530 after correction.
The Ratio of minimum to maximum transmission is 0.8938.
The \l/2 correction factor is 0.0015.
;
_exptl_crystal_colour 'clear yellow'
_exptl_crystal_colour_lustre clear
_exptl_crystal_colour_primary yellow
_exptl_crystal_density_diffrn 1.430
_exptl_crystal_density_method 'not measured'
_exptl_crystal_description needle
_exptl_crystal_F_000 1768
_exptl_crystal_size_max 0.558
_exptl_crystal_size_mid 0.1
_exptl_crystal_size_min 0.095
_refine_diff_density_max 0.834
_refine_diff_density_min -1.154
_refine_diff_density_rms 0.107
_refine_ls_extinction_method none
_refine_ls_goodness_of_fit_ref 1.061
_refine_ls_hydrogen_treatment constr
_refine_ls_matrix_type full
_refine_ls_number_parameters 232
_refine_ls_number_reflns 4280
_refine_ls_number_restraints 0
_refine_ls_restrained_S_all 1.061
_refine_ls_R_factor_all 0.0839
_refine_ls_R_factor_gt 0.0606
_refine_ls_shift/su_max 0.000
_refine_ls_shift/su_mean 0.000
_refine_ls_structure_factor_coef Fsqd
_refine_ls_weighting_details 'calc w=1/[\s^2^(Fo^2^)+(0.0690P)^2^+8.8876P] where P=(Fo^2^+2Fc^2^)/3'
_refine_ls_weighting_scheme calc
_refine_ls_wR_factor_gt 0.1428
_refine_ls_wR_factor_ref 0.1561
_reflns_number_gt 3247
_reflns_number_total 4280
_reflns_threshold_expression >2sigma(I)
_cod_data_source_file om400022f_si_002.cif
_cod_data_source_block jbw_new
_cod_database_code 4080482
_olex2_refinement_description
;
1. Fixed Uiso
 At 1.2 times of:
  H15 of C15, H6 of C6, H12 of C12, H5 of C5, H14 of C14, H9 of C9, {H18A,
  H18B,H18C,H18D} of C18, {H19A,H19B} of C19, H13 of C13, H11 of C11
 At 1.5 times of:
  {H1A,H1B,H1C} of C1, {H17A,H17B,H17C} of C17, {H16A,H16B,H16C} of C16
2. Uiso/Uaniso restraints and constraints
Uanis(Cl2) = Uanis(Cl2A)
Uanis(Cl3) = Uanis(Cl3A)
3. Others
 Sof(Cl2)=Sof(H18A)=Sof(H18B)=1-Sof(H18A)=1-Sof(H18A)=1-Sof(H18A)
 Fixed Sof: Cl3(0.5) C19(0.5) H19A(0.5) H19B(0.5) Cl3A(0.5)
4.a Secondary CH2 refined with riding coordinates:
 C18(H18A,H18B), C18(H18C,H18D), C19(H19A,H19B)
4.b Aromatic/amide H refined with riding coordinates:
 C9(H9), C14(H14), C5(H5), C12(H12), C6(H6), C15(H15), C13(H13), C11(H11)
4.c Idealised Me refined as rotating group:
 C1(H1A,H1B,H1C), C17(H17A,H17B,H17C), C16(H16A,H16B,H16C)
;

loop_
_space_group_symop_id
_space_group_symop_operation_xyz
1 'x, y, z'
2 '-x+1/2, -y+1/2, z+1/2'
3 'x+1/2, -y+1/2, -z'
4 '-x, y, -z+1/2'
5 '-x, -y, -z'
6 'x-1/2, y-1/2, -z-1/2'
7 '-x-1/2, y-1/2, z'
8 'x, -y, z-1/2'

loop_
_atom_site_label
_atom_site_type_symbol
_atom_site_fract_x
_atom_site_fract_y
_atom_site_fract_z
_atom_site_U_iso_or_equiv
_atom_site_adp_type
_atom_site_occupancy
_atom_site_symmetry_multiplicity
_atom_site_calc_flag
_atom_site_refinement_flags
_atom_site_disorder_assembly
_atom_site_disorder_group
S1 S 0.26726(3) 0.01781(6) 0.17989(9) 0.0162(2) Uani 1 1 d . . .
S2 S 0.23596(3) 0.20097(6) 0.30292(9) 0.0159(2) Uani 1 1 d . . .
Si1 Si 0.5000 0.20354(9) 0.2500 0.0116(3) Uani 1 2 d S . .
C7 C 0.29881(12) 0.1778(2) 0.2921(3) 0.0112(7) Uani 1 1 d . . .
C9 C 0.36269(12) 0.0720(2) 0.2269(3) 0.0120(7) Uani 1 1 d . . .
H9 H 0.3723 0.0151 0.1878 0.014 Uiso 1 1 calc R . .
C14 C 0.42096(13) -0.2071(2) 0.1801(4) 0.0175(8) Uani 1 1 d . . .
H14 H 0.4195 -0.2487 0.1062 0.021 Uiso 1 1 calc R . .
C5 C 0.38317(13) 0.2166(2) 0.3284(4) 0.0147(7) Uani 1 1 d . . .
H5 H 0.4067 0.2596 0.3590 0.018 Uiso 1 1 calc R . .
C2 C 0.45110(12) 0.1133(2) 0.2673(3) 0.0121(7) Uani 1 1 d . . .
C8 C 0.31354(12) 0.0933(2) 0.2350(3) 0.0118(7) Uani 1 1 d . . .
C12 C 0.40089(13) -0.1678(3) 0.4094(4) 0.0165(7) Uani 1 1 d . . .
H12 H 0.3860 -0.1828 0.4930 0.020 Uiso 1 1 calc R . .
C6 C 0.33412(12) 0.2388(2) 0.3378(4) 0.0135(7) Uani 1 1 d . . .
H6 H 0.3247 0.2962 0.3757 0.016 Uiso 1 1 calc R . .
C3 C 0.47303(12) 0.0293(2) 0.2602(3) 0.0120(7) Uani 1 1 d . . .
C1 C 0.48979(13) 0.2788(3) 0.0992(4) 0.0175(8) Uani 1 1 d . . .
H1A H 0.4918 0.2415 0.0170 0.026 Uiso 1 1 calc R . .
H1B H 0.5146 0.3272 0.0966 0.026 Uiso 1 1 calc R . .
H1C H 0.4576 0.3072 0.1051 0.026 Uiso 1 1 calc R . .
C4 C 0.39862(12) 0.1326(2) 0.2752(3) 0.0115(7) Uani 1 1 d . . .
C10 C 0.44736(11) -0.0612(2) 0.2736(3) 0.0113(7) Uani 1 1 d . . .
C15 C 0.44525(12) -0.1235(2) 0.1666(4) 0.0148(7) Uani 1 1 d . . .
H15 H 0.4606 -0.1087 0.0836 0.018 Uiso 1 1 calc R . .
C13 C 0.39872(13) -0.2298(3) 0.3020(4) 0.0180(8) Uani 1 1 d . . .
H13 H 0.3823 -0.2870 0.3118 0.022 Uiso 1 1 calc R . .
C17 C 0.23426(13) 0.3006(3) 0.4117(4) 0.0194(8) Uani 1 1 d . . .
H17A H 0.2493 0.3531 0.3657 0.029 Uiso 1 1 calc R . .
H17B H 0.2520 0.2873 0.4951 0.029 Uiso 1 1 calc R . .
H17C H 0.2005 0.3156 0.4334 0.029 Uiso 1 1 calc R . .
C11 C 0.42478(12) -0.0843(2) 0.3943(3) 0.0136(7) Uani 1 1 d . . .
H11 H 0.4257 -0.0423 0.4677 0.016 Uiso 1 1 calc R . .
C16 C 0.30055(14) -0.0757(3) 0.1051(4) 0.0225(8) Uani 1 1 d . . .
H16A H 0.3202 -0.0523 0.0302 0.034 Uiso 1 1 calc R . .
H16B H 0.2778 -0.1221 0.0713 0.034 Uiso 1 1 calc R . .
H16C H 0.3218 -0.1035 0.1730 0.034 Uiso 1 1 calc R . .
Cl1 Cl 0.34248(4) 0.38133(7) 0.08735(11) 0.0281(3) Uani 1 1 d . A .
Cl2 Cl 0.36658(5) 0.57386(8) 0.05500(14) 0.0408(4) Uani 0.930(3) 1 d P A 1
C18 C 0.33947(16) 0.4775(3) -0.0211(4) 0.0260(9) Uani 1 1 d . . .
H18A H 0.3564 0.4632 -0.1067 0.031 Uiso 0.930(3) 1 calc PR A 1
H18B H 0.3051 0.4914 -0.0422 0.031 Uiso 0.930(3) 1 calc PR A 1
H18C H 0.3159 0.5222 0.0161 0.031 Uiso 0.070(3) 1 calc PR A 2
H18D H 0.3272 0.4570 -0.1101 0.031 Uiso 0.070(3) 1 calc PR A 2
Cl3 Cl 0.4560(4) 0.4789(7) -0.1608(8) 0.0538(8) Uani 0.50 1 d P B -3
C19 C 0.5082(4) 0.4147(8) -0.2016(12) 0.048(3) Uani 0.50 1 d P B -3
H19A H 0.4993 0.3497 -0.2192 0.058 Uiso 0.50 1 calc PR B -3
H19B H 0.5315 0.4161 -0.1255 0.058 Uiso 0.50 1 calc PR B -3
Cl3A Cl 0.5362(4) 0.4656(7) -0.3529(9) 0.0538(8) Uani 0.50 1 d P B -3
Cl2A Cl 0.3994(7) 0.5373(11) -0.0458(18) 0.0408(4) Uani 0.070(3) 1 d P A 2

loop_
_atom_site_aniso_label
_atom_site_aniso_U_11
_atom_site_aniso_U_22
_atom_site_aniso_U_33
_atom_site_aniso_U_23
_atom_site_aniso_U_13
_atom_site_aniso_U_12
S1 0.0119(4) 0.0166(4) 0.0201(5) -0.0025(4) -0.0028(4) -0.0012(3)
S2 0.0099(4) 0.0201(5) 0.0176(5) -0.0026(4) -0.0008(3) 0.0025(3)
Si1 0.0094(6) 0.0116(6) 0.0136(7) 0.000 0.0006(5) 0.000
C7 0.0107(15) 0.0141(16) 0.0087(16) 0.0017(13) -0.0002(13) 0.0012(13)
C9 0.0125(16) 0.0134(17) 0.0100(16) 0.0001(13) 0.0017(13) 0.0007(13)
C14 0.0212(18) 0.0147(17) 0.0166(18) -0.0039(14) 0.0012(15) -0.0016(15)
C5 0.0120(16) 0.0165(17) 0.0155(18) -0.0014(14) -0.0009(14) -0.0022(13)
C2 0.0118(16) 0.0171(17) 0.0072(16) -0.0013(14) 0.0020(13) -0.0011(13)
C8 0.0125(16) 0.0131(16) 0.0096(16) 0.0026(13) -0.0012(13) -0.0026(13)
C12 0.0155(17) 0.0207(18) 0.0134(18) 0.0030(15) 0.0000(14) -0.0021(14)
C6 0.0135(17) 0.0135(16) 0.0133(17) -0.0013(13) 0.0010(14) 0.0013(13)
C3 0.0135(17) 0.0156(17) 0.0070(16) -0.0006(13) 0.0011(13) -0.0006(13)
C1 0.0131(17) 0.0204(18) 0.0189(19) 0.0045(15) -0.0001(14) -0.0014(14)
C4 0.0124(16) 0.0133(16) 0.0089(16) 0.0019(13) 0.0003(13) 0.0006(13)
C10 0.0072(15) 0.0135(16) 0.0133(17) -0.0002(13) 0.0002(13) 0.0036(13)
C15 0.0119(16) 0.0170(17) 0.0155(18) 0.0005(14) 0.0026(14) 0.0005(13)
C13 0.0151(17) 0.0168(18) 0.022(2) 0.0001(15) -0.0010(15) -0.0036(14)
C17 0.0149(17) 0.0232(19) 0.0201(19) -0.0032(16) 0.0019(15) 0.0055(15)
C11 0.0114(16) 0.0190(17) 0.0103(17) -0.0009(14) -0.0020(13) -0.0002(13)
C16 0.0204(19) 0.021(2) 0.026(2) -0.0086(17) 0.0008(16) -0.0013(16)
Cl1 0.0319(5) 0.0224(5) 0.0299(5) 0.0042(4) -0.0015(4) 0.0021(4)
Cl2 0.0613(9) 0.0222(6) 0.0391(7) 0.0041(5) -0.0107(6) -0.0088(6)
C18 0.030(2) 0.024(2) 0.024(2) 0.0027(17) -0.0039(18) 0.0010(17)
Cl3 0.054(3) 0.044(2) 0.0626(16) -0.0121(16) -0.0076(18) 0.0062(14)
C19 0.033(6) 0.047(6) 0.065(8) 0.010(5) 0.004(5) 0.003(5)
Cl3A 0.054(3) 0.044(2) 0.0626(16) -0.0121(16) -0.0076(18) 0.0062(14)
Cl2A 0.0613(9) 0.0222(6) 0.0391(7) 0.0041(5) -0.0107(6) -0.0088(6)

loop_
_atom_type_symbol
_atom_type_description
_atom_type_scat_dispersion_real
_atom_type_scat_dispersion_imag
_atom_type_scat_source
C C 0.0033 0.0016 'International Tables Vol C Tables 4.2.6.8 and 6.1.1.4'
H H 0.0000 0.0000 'International Tables Vol C Tables 4.2.6.8 and 6.1.1.4'
Si Si 0.0817 0.0704 'International Tables Vol C Tables 4.2.6.8 and 6.1.1.4'
S S 0.1246 0.1234 'International Tables Vol C Tables 4.2.6.8 and 6.1.1.4'
Cl Cl 0.1484 0.1585 'International Tables Vol C Tables 4.2.6.8 and 6.1.1.4'

loop_
_geom_angle_atom_site_label_1
_geom_angle_atom_site_label_2
_geom_angle_atom_site_label_3
_geom_angle
_geom_angle_site_symmetry_1
_geom_angle_site_symmetry_3
C8 S1 C16 103.11(17) . .
C7 S2 C17 102.36(16) . .
C2 Si1 C2 92.1(2) 4_655 .
C1 Si1 C2 111.72(15) . .
C1 Si1 C2 116.09(15) 4_655 .
C1 Si1 C2 116.09(15) . 4_655
C1 Si1 C2 111.72(15) 4_655 4_655
C1 Si1 C1 108.6(2) 4_655 .
C8 C7 S2 118.1(3) . .
C6 C7 S2 123.0(3) . .
C6 C7 C8 118.8(3) . .
C8 C9 C4 121.7(3) . .
C15 C14 C13 120.0(3) . .
C6 C5 C4 121.6(3) . .
C3 C2 Si1 107.4(2) . .
C3 C2 C4 127.5(3) . .
C4 C2 Si1 124.9(3) . .
C7 C8 S1 117.1(2) . .
C9 C8 S1 123.2(3) . .
C9 C8 C7 119.8(3) . .
C11 C12 C13 120.1(3) . .
C7 C6 C5 120.7(3) . .
C2 C3 C3 116.5(2) . 4_655
C2 C3 C10 124.8(3) . .
C10 C3 C3 118.69(17) . 4_655
C9 C4 C2 123.5(3) . .
C5 C4 C9 117.4(3) . .
C5 C4 C2 119.1(3) . .
C15 C10 C3 121.3(3) . .
C11 C10 C3 120.0(3) . .
C11 C10 C15 118.7(3) . .
C14 C15 C10 120.8(3) . .
C14 C13 C12 119.3(3) . .
C12 C11 C10 121.1(3) . .
Cl1 C18 Cl2A 113.7(6) . .
Cl2 C18 Cl1 110.4(2) . .
Cl2 C18 Cl2A 46.8(6) . .
Cl3 C19 Cl3A 108.5(7) . .

loop_
_geom_bond_atom_site_label_1
_geom_bond_atom_site_label_2
_geom_bond_distance
_geom_bond_site_symmetry_2
S1 C8 1.768(3) .
S1 C16 1.797(4) .
S2 C7 1.768(3) .
S2 C17 1.805(4) .
Si1 C2 1.887(4) 4_655
Si1 C2 1.887(4) .
Si1 C1 1.873(4) 4_655
Si1 C1 1.873(4) .
C7 C8 1.411(5) .
C7 C6 1.391(5) .
C9 C8 1.391(5) .
C9 C4 1.408(5) .
C14 C15 1.392(5) .
C14 C13 1.395(5) .
C5 C6 1.393(5) .
C5 C4 1.394(5) .
C2 C3 1.362(5) .
C2 C4 1.475(5) .
C12 C13 1.396(5) .
C12 C11 1.386(5) .
C3 C3 1.500(7) 4_655
C3 C10 1.498(5) .
C10 C15 1.395(5) .
C10 C11 1.390(5) .
Cl1 C18 1.763(4) .
Cl2 C18 1.756(4) .
C18 Cl2A 1.883(19) .
Cl3 C19 1.761(12) .
C19 Cl3A 1.841(14) .
